data_4071834
loop_
_publ_author_name
'Zanardi, Alessandro'
'Corber\'an, Rosa'
'Mata, Jos\'e A.'
'Peris, Eduardo'

_publ_section_title
;
 Homo- and Heterodinuclear Complexes with Triazolyl-diylidene. An Easy
 Approach to Tandem Catalysts&#x22A5;
;
_journal_issue 14
_journal_name_full Organometallics
_journal_page_first 3570
_journal_paper_doi 10.1021/om800411v
_journal_volume 27
_journal_year 2008
_chemical_formula_moiety 'C23 H36 Cl3 Ir2 N3, CH2 Cl2'
_chemical_formula_sum 'C24 H38 Cl5 Ir2 N3'
_chemical_formula_weight 930.22
_chemical_name_systematic
; 
 ? 
;
_space_group_IT_number 14
_symmetry_cell_setting monoclinic
_symmetry_Int_Tables_number 14
_symmetry_space_group_name_Hall '-P 2yn'
_symmetry_space_group_name_H-M 'P 1 21/n 1'
_atom_sites_solution_hydrogens geom
_atom_sites_solution_primary direct
_atom_sites_solution_secondary difmap
_audit_creation_method SHELXL-97
_cell_angle_alpha 90.00
_cell_angle_beta 106.6410(10)
_cell_angle_gamma 90.00
_cell_formula_units_Z 4
_cell_length_a 12.5314(6)
_cell_length_b 15.3256(7)
_cell_length_c 16.6218(8)
_cell_measurement_temperature 293(2)
_cell_volume 3058.5(3)
_computing_cell_refinement 'Bruker XSCANS'
_computing_data_collection 'Bruker XSCANS'
_computing_data_reduction 'Bruker SHELXTL'
_computing_molecular_graphics 'Bruker SHELXTL'
_computing_publication_material 'Bruker SHELXTL'
_computing_structure_refinement 'SHELXL-97 (Sheldrick, 1997)'
_computing_structure_solution 'SHELXS-97 (Sheldrick, 1990)'
_diffrn_ambient_temperature 293(2)
_diffrn_measured_fraction_theta_full 0.999
_diffrn_measured_fraction_theta_max 0.999
_diffrn_measurement_device_type 'Bruker P4'
_diffrn_measurement_method '\w scans'
_diffrn_radiation_monochromator graphite
_diffrn_radiation_probe x-ray
_diffrn_radiation_source 'fine-focus sealed tube'
_diffrn_radiation_type MoK\a
_diffrn_radiation_wavelength 0.71073
_diffrn_reflns_av_R_equivalents 0.0560
_diffrn_reflns_av_sigmaI/netI 0.0673
_diffrn_reflns_limit_h_max 12
_diffrn_reflns_limit_h_min -16
_diffrn_reflns_limit_k_max 19
_diffrn_reflns_limit_k_min -19
_diffrn_reflns_limit_l_max 18
_diffrn_reflns_limit_l_min -21
_diffrn_reflns_number 20703
_diffrn_reflns_theta_full 27.50
_diffrn_reflns_theta_max 27.50
_diffrn_reflns_theta_min 1.84
_exptl_absorpt_coefficient_mu 9.148
_exptl_absorpt_correction_T_max 0.4615
_exptl_absorpt_correction_T_min 0.3826
_exptl_absorpt_correction_type empirical
_exptl_crystal_colour yellow
_exptl_crystal_density_diffrn 2.020
_exptl_crystal_density_meas 20703
_exptl_crystal_density_method 'not measured'
_exptl_crystal_description Prism
_exptl_crystal_F_000 1768
_exptl_crystal_size_max 0.13
_exptl_crystal_size_mid 0.12
_exptl_crystal_size_min 0.10
_refine_diff_density_max 1.021
_refine_diff_density_min -0.931
_refine_diff_density_rms 0.171
_refine_ls_extinction_method none
_refine_ls_goodness_of_fit_ref 1.027
_refine_ls_hydrogen_treatment constr
_refine_ls_matrix_type full
_refine_ls_number_parameters 315
_refine_ls_number_reflns 7015
_refine_ls_number_restraints 0
_refine_ls_restrained_S_all 1.027
_refine_ls_R_factor_all 0.0699
_refine_ls_R_factor_gt 0.0390
_refine_ls_shift/su_max 0.002
_refine_ls_shift/su_mean 0.000
_refine_ls_structure_factor_coef Fsqd
_refine_ls_weighting_details 'calc w=1/[\s^2^(Fo^2^)+(0.0341P)^2^+3.0172P] where P=(Fo^2^+2Fc^2^)/3'
_refine_ls_weighting_scheme calc
_refine_ls_wR_factor_gt 0.0807
_refine_ls_wR_factor_ref 0.0934
_reflns_number_gt 4954
_reflns_number_total 7015
_reflns_threshold_expression >2sigma(I)
_cod_data_source_file om800411v-file002.cif
_cod_data_source_block str902m
_cod_depositor_comments
;
The following automatic conversions were performed:

'_symmetry_cell_setting' value 'Monoclinic' changed to 'monoclinic'
according to /home/saulius/struct/CIF-dictionaries/cif_core.dic
dictionary named 'cif_core.dic' version 2.4.1 from 2010-06-29.

Automatic conversion script
Id: cif_fix_values 1715 2011-07-08 13:25:40Z adriana 
;
_cod_original_sg_symbol_H-M P2(1)/n
_cod_database_code 4071834

loop_
_symmetry_equiv_pos_as_xyz
'x, y, z'
'-x+1/2, y+1/2, -z+1/2'
'-x, -y, -z'
'x-1/2, -y-1/2, z-1/2'

loop_
_atom_site_label
_atom_site_type_symbol
_atom_site_fract_x
_atom_site_fract_y
_atom_site_fract_z
_atom_site_U_iso_or_equiv
_atom_site_adp_type
_atom_site_occupancy
_atom_site_symmetry_multiplicity
_atom_site_calc_flag
_atom_site_refinement_flags
Ir1 Ir 0.21402(2) 0.810740(16) 0.083314(16) 0.03441(9) Uani 1 1 d .
Cl1 Cl 0.13981(19) 0.92008(12) 0.15686(12) 0.0510(5) Uani 1 1 d .
N1 N 0.0232(5) 0.7096(3) 0.1217(3) 0.0375(14) Uani 1 1 d .
C1 C 0.1327(6) 0.7144(4) 0.1247(4) 0.0315(15) Uani 1 1 d .
Ir2 Ir -0.16018(3) 0.590884(19) 0.146474(17) 0.03992(10) Uani 1 1 d .
Cl2 Cl 0.36891(18) 0.80099(12) 0.20929(12) 0.0521(5) Uani 1 1 d .
N2 N 0.1716(5) 0.6348(3) 0.1537(3) 0.0343(13) Uani 1 1 d .
C2 C -0.0072(6) 0.6293(4) 0.1463(4) 0.0364(16) Uani 1 1 d .
N3 N 0.0869(5) 0.5849(3) 0.1665(3) 0.0385(14) Uani 1 1 d .
C3 C -0.0611(7) 0.7771(5) 0.0887(5) 0.054(2) Uani 1 1 d .
H3A H -0.0942 0.7944 0.1317 0.081 Uiso 1 1 calc R
H3B H -0.1177 0.7544 0.0415 0.081 Uiso 1 1 calc R
H3C H -0.0266 0.8268 0.0713 0.081 Uiso 1 1 calc R
Cl3 Cl -0.1881(2) 0.54866(16) 0.00606(12) 0.0677(6) Uani 1 1 d .
C4 C 0.2830(6) 0.5985(4) 0.1711(5) 0.0420(18) Uani 1 1 d .
H4A H 0.2820 0.5501 0.1343 0.063 Uiso 1 1 calc R
H4B H 0.3076 0.5791 0.2283 0.063 Uiso 1 1 calc R
H4C H 0.3330 0.6425 0.1621 0.063 Uiso 1 1 calc R
Cl4 Cl -0.6823(4) 0.1930(2) 0.1318(2) 0.1384(16) Uani 1 1 d .
C5 C 0.1021(7) 0.4939(5) 0.1927(5) 0.054(2) Uani 1 1 d .
H5A H 0.0361 0.4732 0.2049 0.081 Uiso 1 1 calc R
H5B H 0.1644 0.4891 0.2420 0.081 Uiso 1 1 calc R
H5C H 0.1156 0.4595 0.1484 0.081 Uiso 1 1 calc R
Cl5 Cl -0.5507(3) 0.3542(3) 0.1507(2) 0.1326(13) Uani 1 1 d .
C6 C 0.1300(8) 0.8488(5) -0.0444(4) 0.051(2) Uani 1 1 d .
C7 C 0.1719(7) 0.7615(4) -0.0436(4) 0.0400(17) Uani 1 1 d .
C8 C 0.2893(6) 0.7633(4) -0.0098(4) 0.0386(17) Uani 1 1 d .
C9 C 0.3238(8) 0.8522(5) 0.0059(5) 0.051(2) Uani 1 1 d .
C10 C 0.2286(9) 0.9043(5) -0.0144(5) 0.058(2) Uani 1 1 d .
C11 C 0.0148(9) 0.8807(7) -0.0836(6) 0.088(4) Uani 1 1 d .
H11A H 0.0068 0.8974 -0.1407 0.132 Uiso 1 1 calc R
H11B H 0.0005 0.9303 -0.0528 0.132 Uiso 1 1 calc R
H11C H -0.0374 0.8352 -0.0825 0.132 Uiso 1 1 calc R
C12 C 0.0984(8) 0.6844(5) -0.0778(5) 0.060(2) Uani 1 1 d .
H12A H 0.0918 0.6777 -0.1365 0.090 Uiso 1 1 calc R
H12B H 0.0260 0.6938 -0.0706 0.090 Uiso 1 1 calc R
H12C H 0.1307 0.6326 -0.0482 0.090 Uiso 1 1 calc R
C13 C 0.3640(8) 0.6882(6) -0.0050(6) 0.066(3) Uani 1 1 d .
H13A H 0.3289 0.6364 0.0079 0.100 Uiso 1 1 calc R
H13B H 0.4324 0.6982 0.0382 0.100 Uiso 1 1 calc R
H13C H 0.3794 0.6808 -0.0579 0.100 Uiso 1 1 calc R
C14 C 0.4419(9) 0.8833(8) 0.0378(7) 0.092(4) Uani 1 1 d .
H14A H 0.4430 0.9405 0.0617 0.138 Uiso 1 1 calc R
H14B H 0.4746 0.8856 -0.0077 0.138 Uiso 1 1 calc R
H14C H 0.4836 0.8438 0.0800 0.138 Uiso 1 1 calc R
C15 C 0.2207(12) 1.0038(6) -0.0076(7) 0.097(4) Uani 1 1 d .
H15A H 0.2941 1.0278 0.0136 0.145 Uiso 1 1 calc R
H15B H 0.1777 1.0179 0.0300 0.145 Uiso 1 1 calc R
H15C H 0.1853 1.0278 -0.0620 0.145 Uiso 1 1 calc R
C16 C -0.1148(9) 0.5767(7) 0.2795(5) 0.067(3) Uani 1 1 d .
H16 H -0.0419 0.5662 0.2791 0.080 Uiso 1 1 calc R
C17 C -0.1576(9) 0.6607(7) 0.2575(5) 0.067(3) Uani 1 1 d .
H17 H -0.1126 0.7005 0.2403 0.080 Uiso 1 1 calc R
C18 C -0.2684(11) 0.6906(8) 0.2595(8) 0.098(4) Uani 1 1 d .
H18A H -0.2836 0.6657 0.3087 0.117 Uiso 1 1 calc R
H18B H -0.2658 0.7534 0.2665 0.117 Uiso 1 1 calc R
C19 C -0.3599(11) 0.6696(10) 0.1874(8) 0.120(5) Uani 1 1 d .
H19A H -0.3807 0.7220 0.1538 0.144 Uiso 1 1 calc R
H19B H -0.4231 0.6529 0.2067 0.144 Uiso 1 1 calc R
C20 C -0.3389(8) 0.5975(8) 0.1313(6) 0.078(3) Uani 1 1 d .
H20 H -0.3507 0.6102 0.0747 0.094 Uiso 1 1 calc R
C21 C -0.3037(9) 0.5148(8) 0.1578(6) 0.080(3) Uani 1 1 d .
H21 H -0.2928 0.4763 0.1177 0.096 Uiso 1 1 calc R
C22 C -0.2812(12) 0.4807(9) 0.2464(7) 0.113(5) Uani 1 1 d .
H22A H -0.3396 0.5019 0.2691 0.136 Uiso 1 1 calc R
H22B H -0.2865 0.4176 0.2440 0.136 Uiso 1 1 calc R
C23 C -0.1766(11) 0.5036(9) 0.3034(7) 0.107(4) Uani 1 1 d .
H23A H -0.1292 0.4523 0.3121 0.129 Uiso 1 1 calc R
H23B H -0.1889 0.5178 0.3569 0.129 Uiso 1 1 calc R
C24 C -0.6746(10) 0.3045(7) 0.1516(6) 0.081(3) Uani 1 1 d .
H24A H -0.7350 0.3328 0.1101 0.097 Uiso 1 1 calc R
H24B H -0.6862 0.3143 0.2061 0.097 Uiso 1 1 calc R

loop_
_atom_site_aniso_label
_atom_site_aniso_U_11
_atom_site_aniso_U_22
_atom_site_aniso_U_33
_atom_site_aniso_U_23
_atom_site_aniso_U_13
_atom_site_aniso_U_12
Ir1 0.03817(17) 0.02839(14) 0.03544(15) -0.00134(11) 0.00855(12) 0.00042(12)
Cl1 0.0585(14) 0.0434(10) 0.0513(11) -0.0078(8) 0.0163(10) 0.0075(9)
N1 0.034(4) 0.035(3) 0.042(3) 0.008(2) 0.009(3) 0.007(3)
C1 0.024(4) 0.040(4) 0.033(3) 0.000(3) 0.011(3) 0.007(3)
Ir2 0.03745(18) 0.04381(17) 0.03675(16) -0.00288(12) 0.00784(13) -0.00201(13)
Cl2 0.0481(12) 0.0441(11) 0.0528(11) -0.0084(8) -0.0038(9) 0.0020(9)
N2 0.036(4) 0.030(3) 0.036(3) 0.004(2) 0.009(3) 0.002(3)
C2 0.036(4) 0.042(4) 0.029(3) 0.000(3) 0.006(3) 0.000(3)
N3 0.045(4) 0.031(3) 0.041(3) 0.003(2) 0.014(3) 0.002(3)
C3 0.037(5) 0.051(5) 0.077(6) 0.022(4) 0.019(4) 0.023(4)
Cl3 0.0823(18) 0.0755(15) 0.0417(11) -0.0103(10) 0.0120(11) 0.0017(13)
C4 0.035(4) 0.035(4) 0.050(4) 0.002(3) 0.003(4) 0.011(3)
Cl4 0.159(4) 0.104(3) 0.129(3) -0.022(2) 0.004(3) 0.035(2)
C5 0.056(6) 0.036(4) 0.070(5) 0.013(4) 0.017(4) 0.007(4)
Cl5 0.093(3) 0.170(4) 0.143(3) 0.016(3) 0.047(3) 0.009(3)
C6 0.057(6) 0.058(5) 0.036(4) 0.013(4) 0.013(4) 0.012(4)
C7 0.047(5) 0.040(4) 0.032(3) -0.003(3) 0.011(3) -0.001(3)
C8 0.037(4) 0.041(4) 0.039(4) -0.002(3) 0.014(3) 0.002(3)
C9 0.060(6) 0.054(5) 0.045(4) -0.008(4) 0.026(4) -0.014(4)
C10 0.092(8) 0.040(4) 0.054(5) 0.007(4) 0.041(5) 0.008(5)
C11 0.066(7) 0.122(9) 0.075(7) 0.055(6) 0.020(6) 0.037(7)
C12 0.067(6) 0.057(5) 0.049(5) -0.016(4) 0.008(4) -0.014(5)
C13 0.070(7) 0.069(6) 0.067(6) -0.003(5) 0.029(5) 0.018(5)
C14 0.063(7) 0.115(9) 0.097(8) -0.009(7) 0.021(6) -0.043(7)
C15 0.167(13) 0.040(5) 0.108(8) 0.017(5) 0.079(9) 0.004(6)
C16 0.057(6) 0.094(8) 0.052(5) 0.005(5) 0.021(5) -0.014(6)
C17 0.070(7) 0.085(7) 0.049(5) -0.014(5) 0.022(5) -0.021(6)
C18 0.080(9) 0.123(10) 0.094(8) -0.036(7) 0.031(7) 0.012(7)
C19 0.075(9) 0.165(13) 0.120(10) -0.032(9) 0.028(8) 0.060(9)
C20 0.043(6) 0.125(10) 0.061(6) -0.004(6) 0.007(5) 0.007(6)
C21 0.054(7) 0.117(9) 0.073(7) -0.020(6) 0.026(5) -0.036(7)
C22 0.117(12) 0.131(11) 0.089(9) 0.027(8) 0.026(8) -0.038(9)
C23 0.092(10) 0.143(12) 0.089(8) 0.047(8) 0.030(8) -0.020(9)
C24 0.089(9) 0.082(7) 0.077(7) 0.010(5) 0.033(6) 0.022(6)

loop_
_atom_type_symbol
_atom_type_description
_atom_type_scat_dispersion_real
_atom_type_scat_dispersion_imag
_atom_type_scat_source
C C 0.0033 0.0016 'International Tables Vol C Tables 4.2.6.8 and 6.1.1.4'
H H 0.0000 0.0000 'International Tables Vol C Tables 4.2.6.8 and 6.1.1.4'
N N 0.0061 0.0033 'International Tables Vol C Tables 4.2.6.8 and 6.1.1.4'
Cl Cl 0.1484 0.1585 'International Tables Vol C Tables 4.2.6.8 and 6.1.1.4'
Ir Ir -1.4442 7.9887 'International Tables Vol C Tables 4.2.6.8 and 6.1.1.4'

loop_
_geom_angle_atom_site_label_1
_geom_angle_atom_site_label_2
_geom_angle_atom_site_label_3
_geom_angle
C1 Ir1 C8 111.4(3)
C1 Ir1 C7 94.1(3)
C8 Ir1 C7 38.4(3)
C1 Ir1 C6 112.3(3)
C8 Ir1 C6 65.0(3)
C7 Ir1 C6 38.8(3)
C1 Ir1 C10 151.4(3)
C8 Ir1 C10 63.1(3)
C7 Ir1 C10 63.7(3)
C6 Ir1 C10 39.1(3)
C1 Ir1 C9 149.2(3)
C8 Ir1 C9 38.0(3)
C7 Ir1 C9 63.5(3)
C6 Ir1 C9 64.1(3)
C10 Ir1 C9 36.6(3)
C1 Ir1 Cl1 91.69(19)
C8 Ir1 Cl1 155.42(19)
C7 Ir1 Cl1 135.7(2)
C6 Ir1 Cl1 99.2(2)
C10 Ir1 Cl1 92.7(2)
C9 Ir1 Cl1 119.1(2)
C1 Ir1 Cl2 91.05(19)
C8 Ir1 Cl2 101.1(2)
C7 Ir1 Cl2 137.4(2)
C6 Ir1 Cl2 155.7(2)
C10 Ir1 Cl2 117.5(3)
C9 Ir1 Cl2 92.4(2)
Cl1 Ir1 Cl2 86.24(7)
C1 N1 C2 113.4(6)
C1 N1 C3 125.8(6)
C2 N1 C3 120.5(6)
N2 C1 N1 102.8(6)
N2 C1 Ir1 127.9(5)
N1 C1 Ir1 129.0(5)
C2 Ir2 C17 94.4(3)
C2 Ir2 C16 93.5(3)
C17 Ir2 C16 38.5(3)
C2 Ir2 C20 159.3(4)
C17 Ir2 C20 80.6(4)
C16 Ir2 C20 94.9(4)
C2 Ir2 C21 164.2(4)
C17 Ir2 C21 90.1(4)
C16 Ir2 C21 80.7(4)
C20 Ir2 C21 36.5(4)
C2 Ir2 Cl3 87.11(19)
C17 Ir2 Cl3 164.2(3)
C16 Ir2 Cl3 157.3(3)
C20 Ir2 Cl3 92.4(3)
C21 Ir2 Cl3 92.7(3)
C1 N2 N3 110.0(6)
C1 N2 C4 130.1(6)
N3 N2 C4 119.9(5)
N3 C2 N1 103.4(6)
N3 C2 Ir2 129.3(5)
N1 C2 Ir2 127.2(5)
C2 N3 N2 110.4(5)
C2 N3 C5 126.9(7)
N2 N3 C5 122.6(6)
C7 C6 C10 105.5(7)
C7 C6 C11 128.1(9)
C10 C6 C11 125.2(8)
C7 C6 Ir1 70.5(4)
C10 C6 Ir1 72.3(5)
C11 C6 Ir1 131.1(6)
C8 C7 C6 108.7(7)
C8 C7 C12 128.2(7)
C6 C7 C12 123.0(8)
C8 C7 Ir1 70.7(4)
C6 C7 Ir1 70.7(4)
C12 C7 Ir1 126.5(5)
C7 C8 C9 108.4(7)
C7 C8 C13 125.3(7)
C9 C8 C13 125.5(8)
C7 C8 Ir1 70.9(4)
C9 C8 Ir1 73.7(4)
C13 C8 Ir1 128.8(5)
C10 C9 C8 108.0(8)
C10 C9 C14 126.3(9)
C8 C9 C14 125.7(9)
C10 C9 Ir1 71.1(5)
C8 C9 Ir1 68.2(4)
C14 C9 Ir1 126.5(6)
C9 C10 C6 109.2(7)
C9 C10 C15 128.4(10)
C6 C10 C15 122.4(9)
C9 C10 Ir1 72.3(5)
C6 C10 Ir1 68.6(4)
C15 C10 Ir1 124.7(6)
C17 C16 C23 125.1(10)
C17 C16 Ir2 70.6(5)
C23 C16 Ir2 110.5(7)
C16 C17 C18 124.9(10)
C16 C17 Ir2 71.0(5)
C18 C17 Ir2 113.4(7)
C19 C18 C17 116.3(9)
C18 C19 C20 115.9(10)
C21 C20 C19 124.8(11)
C21 C20 Ir2 72.3(6)
C19 C20 Ir2 108.4(8)
C20 C21 C22 125.9(11)
C20 C21 Ir2 71.2(6)
C22 C21 Ir2 109.8(7)
C23 C22 C21 116.3(10)
C22 C23 C16 117.4(10)
Cl5 C24 Cl4 115.6(6)

loop_
_geom_bond_atom_site_label_1
_geom_bond_atom_site_label_2
_geom_bond_distance
Ir1 C1 2.023(7)
Ir1 C8 2.156(7)
Ir1 C7 2.159(6)
Ir1 C6 2.162(7)
Ir1 C10 2.213(7)
Ir1 C9 2.229(8)
Ir1 Cl1 2.4122(18)
Ir1 Cl2 2.4180(19)
N1 C1 1.361(9)
N1 C2 1.384(8)
N1 C3 1.468(9)
C1 N2 1.352(8)
Ir2 C2 2.006(7)
Ir2 C17 2.125(8)
Ir2 C16 2.131(8)
Ir2 C20 2.182(10)
Ir2 C21 2.196(9)
Ir2 Cl3 2.3497(19)
N2 N3 1.372(8)
N2 C4 1.452(9)
C2 N3 1.319(9)
N3 C5 1.457(8)
Cl4 C24 1.737(10)
Cl5 C24 1.733(12)
C6 C7 1.435(10)
C6 C10 1.466(13)
C6 C11 1.486(12)
C7 C8 1.417(11)
C7 C12 1.506(10)
C8 C9 1.430(10)
C8 C13 1.472(10)
C9 C10 1.395(13)
C9 C14 1.500(13)
C10 C15 1.533(11)
C16 C17 1.401(13)
C16 C23 1.481(14)
C17 C18 1.471(15)
C18 C19 1.439(16)
C19 C20 1.518(15)
C20 C21 1.372(14)
C21 C22 1.512(14)
C22 C23 1.423(15)

loop_
_geom_torsion_atom_site_label_1
_geom_torsion_atom_site_label_2
_geom_torsion_atom_site_label_3
_geom_torsion_atom_site_label_4
_geom_torsion
C2 N1 C1 N2 -1.2(7)
C3 N1 C1 N2 -175.4(6)
C2 N1 C1 Ir1 172.3(5)
C3 N1 C1 Ir1 -2.0(10)
C8 Ir1 C1 N2 51.2(6)
C7 Ir1 C1 N2 86.5(6)
C6 Ir1 C1 N2 121.9(6)
C10 Ir1 C1 N2 123.9(7)
C9 Ir1 C1 N2 45.4(9)
Cl1 Ir1 C1 N2 -137.4(6)
Cl2 Ir1 C1 N2 -51.2(6)
C8 Ir1 C1 N1 -120.7(6)
C7 Ir1 C1 N1 -85.4(6)
C6 Ir1 C1 N1 -50.0(7)
C10 Ir1 C1 N1 -48.1(9)
C9 Ir1 C1 N1 -126.6(7)
Cl1 Ir1 C1 N1 50.6(6)
Cl2 Ir1 C1 N1 136.9(6)
N1 C1 N2 N3 0.5(7)
Ir1 C1 N2 N3 -173.0(4)
N1 C1 N2 C4 -179.9(6)
Ir1 C1 N2 C4 6.5(10)
C1 N1 C2 N3 1.4(7)
C3 N1 C2 N3 176.0(6)
C1 N1 C2 Ir2 -176.8(5)
C3 N1 C2 Ir2 -2.2(9)
C17 Ir2 C2 N3 105.0(7)
C16 Ir2 C2 N3 66.5(7)
C20 Ir2 C2 N3 -179.9(8)
C21 Ir2 C2 N3 -1.2(15)
Cl3 Ir2 C2 N3 -90.8(6)
C17 Ir2 C2 N1 -77.3(6)
C16 Ir2 C2 N1 -115.8(6)
C20 Ir2 C2 N1 -2.2(12)
C21 Ir2 C2 N1 176.5(10)
Cl3 Ir2 C2 N1 86.9(6)
N1 C2 N3 N2 -1.0(7)
Ir2 C2 N3 N2 177.2(4)
N1 C2 N3 C5 -176.5(6)
Ir2 C2 N3 C5 1.6(10)
C1 N2 N3 C2 0.3(7)
C4 N2 N3 C2 -179.3(6)
C1 N2 N3 C5 176.1(6)
C4 N2 N3 C5 -3.5(9)
C1 Ir1 C6 C7 -67.2(5)
C8 Ir1 C6 C7 36.8(4)
C10 Ir1 C6 C7 114.2(7)
C9 Ir1 C6 C7 79.1(5)
Cl1 Ir1 C6 C7 -162.9(4)
Cl2 Ir1 C6 C7 95.7(7)
C1 Ir1 C6 C10 178.5(4)
C8 Ir1 C6 C10 -77.4(5)
C7 Ir1 C6 C10 -114.2(7)
C9 Ir1 C6 C10 -35.1(5)
Cl1 Ir1 C6 C10 82.8(5)
Cl2 Ir1 C6 C10 -18.6(9)
C1 Ir1 C6 C11 56.8(10)
C8 Ir1 C6 C11 160.9(10)
C7 Ir1 C6 C11 124.1(11)
C10 Ir1 C6 C11 -121.7(11)
C9 Ir1 C6 C11 -156.8(10)
Cl1 Ir1 C6 C11 -38.8(9)
Cl2 Ir1 C6 C11 -140.3(8)
C10 C6 C7 C8 3.6(8)
C11 C6 C7 C8 171.7(8)
Ir1 C6 C7 C8 -60.8(5)
C10 C6 C7 C12 -174.0(7)
C11 C6 C7 C12 -5.9(12)
Ir1 C6 C7 C12 121.6(7)
C10 C6 C7 Ir1 64.4(5)
C11 C6 C7 Ir1 -127.5(9)
C1 Ir1 C7 C8 -119.9(4)
C6 Ir1 C7 C8 118.9(6)
C10 Ir1 C7 C8 79.0(5)
C9 Ir1 C7 C8 38.0(4)
Cl1 Ir1 C7 C8 143.4(3)
Cl2 Ir1 C7 C8 -23.9(5)
C1 Ir1 C7 C6 121.2(5)
C8 Ir1 C7 C6 -118.9(6)
C10 Ir1 C7 C6 -39.9(5)
C9 Ir1 C7 C6 -80.9(5)
Cl1 Ir1 C7 C6 24.5(6)
Cl2 Ir1 C7 C6 -142.8(4)
C1 Ir1 C7 C12 3.8(7)
C8 Ir1 C7 C12 123.8(9)
C6 Ir1 C7 C12 -117.4(9)
C10 Ir1 C7 C12 -157.3(8)
C9 Ir1 C7 C12 161.7(8)
Cl1 Ir1 C7 C12 -92.8(7)
Cl2 Ir1 C7 C12 99.8(7)
C6 C7 C8 C9 -3.9(8)
C12 C7 C8 C9 173.5(7)
Ir1 C7 C8 C9 -64.7(5)
C6 C7 C8 C13 -174.6(7)
C12 C7 C8 C13 2.8(12)
Ir1 C7 C8 C13 124.6(7)
C6 C7 C8 Ir1 60.8(5)
C12 C7 C8 Ir1 -121.8(8)
C1 Ir1 C8 C7 68.2(4)
C6 Ir1 C8 C7 -37.3(4)
C10 Ir1 C8 C7 -81.0(5)
C9 Ir1 C8 C7 -116.7(6)
Cl1 Ir1 C8 C7 -90.6(6)
Cl2 Ir1 C8 C7 163.8(4)
C1 Ir1 C8 C9 -175.1(5)
C7 Ir1 C8 C9 116.7(6)
C6 Ir1 C8 C9 79.4(5)
C10 Ir1 C8 C9 35.7(5)
Cl1 Ir1 C8 C9 26.0(8)
Cl2 Ir1 C8 C9 -79.6(5)
C1 Ir1 C8 C13 -52.3(8)
C7 Ir1 C8 C13 -120.5(9)
C6 Ir1 C8 C13 -157.8(9)
C10 Ir1 C8 C13 158.5(9)
C9 Ir1 C8 C13 122.8(10)
Cl1 Ir1 C8 C13 148.9(6)
Cl2 Ir1 C8 C13 43.3(8)
C7 C8 C9 C10 2.7(8)
C13 C8 C9 C10 173.3(7)
Ir1 C8 C9 C10 -60.2(5)
C7 C8 C9 C14 -176.9(8)
C13 C8 C9 C14 -6.3(12)
Ir1 C8 C9 C14 120.2(8)
C7 C8 C9 Ir1 62.9(5)
C13 C8 C9 Ir1 -126.5(7)
C1 Ir1 C9 C10 128.1(6)
C8 Ir1 C9 C10 119.2(7)
C7 Ir1 C9 C10 80.9(5)
C6 Ir1 C9 C10 37.5(5)
Cl1 Ir1 C9 C10 -48.7(5)
Cl2 Ir1 C9 C10 -135.8(5)
C1 Ir1 C9 C8 8.9(8)
C7 Ir1 C9 C8 -38.3(4)
C6 Ir1 C9 C8 -81.7(5)
C10 Ir1 C9 C8 -119.2(7)
Cl1 Ir1 C9 C8 -167.9(4)
Cl2 Ir1 C9 C8 105.0(4)
C1 Ir1 C9 C14 -110.3(9)
C8 Ir1 C9 C14 -119.1(11)
C7 Ir1 C9 C14 -157.4(10)
C6 Ir1 C9 C14 159.2(10)
C10 Ir1 C9 C14 121.7(11)
Cl1 Ir1 C9 C14 72.9(9)
Cl2 Ir1 C9 C14 -14.1(9)
C8 C9 C10 C6 -0.4(9)
C14 C9 C10 C6 179.2(8)
Ir1 C9 C10 C6 -58.8(5)
C8 C9 C10 C15 179.1(8)
C14 C9 C10 C15 -1.4(14)
Ir1 C9 C10 C15 120.6(9)
C8 C9 C10 Ir1 58.4(5)
C14 C9 C10 Ir1 -122.0(9)
C7 C6 C10 C9 -2.0(9)
C11 C6 C10 C9 -170.6(8)
Ir1 C6 C10 C9 61.1(6)
C7 C6 C10 C15 178.5(7)
C11 C6 C10 C15 9.9(13)
Ir1 C6 C10 C15 -118.3(8)
C7 C6 C10 Ir1 -63.1(5)
C11 C6 C10 Ir1 128.3(8)
C1 Ir1 C10 C9 -122.6(7)
C8 Ir1 C10 C9 -37.1(4)
C7 Ir1 C10 C9 -80.2(5)
C6 Ir1 C10 C9 -119.8(7)
Cl1 Ir1 C10 C9 138.9(5)
Cl2 Ir1 C10 C9 51.7(5)
C1 Ir1 C10 C6 -2.9(9)
C8 Ir1 C10 C6 82.7(5)
C7 Ir1 C10 C6 39.6(5)
C9 Ir1 C10 C6 119.8(7)
Cl1 Ir1 C10 C6 -101.3(5)
Cl2 Ir1 C10 C6 171.5(4)
C1 Ir1 C10 C15 112.5(10)
C8 Ir1 C10 C15 -161.9(11)
C7 Ir1 C10 C15 155.0(11)
C6 Ir1 C10 C15 115.4(11)
C9 Ir1 C10 C15 -124.8(12)
Cl1 Ir1 C10 C15 14.0(9)
Cl2 Ir1 C10 C15 -73.1(10)
C2 Ir2 C16 C17 92.7(6)
C20 Ir2 C16 C17 -68.3(6)
C21 Ir2 C16 C17 -102.1(7)
Cl3 Ir2 C16 C17 -176.5(6)
C2 Ir2 C16 C23 -146.0(9)
C17 Ir2 C16 C23 121.2(11)
C20 Ir2 C16 C23 53.0(9)
C21 Ir2 C16 C23 19.2(9)
Cl3 Ir2 C16 C23 -55.3(13)
C23 C16 C17 C18 3.8(15)
Ir2 C16 C17 C18 105.8(9)
C23 C16 C17 Ir2 -101.9(10)
C2 Ir2 C17 C16 -90.0(6)
C20 Ir2 C17 C16 110.3(6)
C21 Ir2 C17 C16 74.8(6)
Cl3 Ir2 C17 C16 175.0(8)
C2 Ir2 C17 C18 149.3(8)
C16 Ir2 C17 C18 -120.7(11)
C20 Ir2 C17 C18 -10.5(9)
C21 Ir2 C17 C18 -45.9(9)
Cl3 Ir2 C17 C18 54.3(15)
C16 C17 C18 C19 -83.2(15)
Ir2 C17 C18 C19 -0.7(16)
C17 C18 C19 C20 18(2)
C18 C19 C20 C21 55.5(19)
C18 C19 C20 Ir2 -25.4(16)
C2 Ir2 C20 C21 179.4(7)
C17 Ir2 C20 C21 -103.1(7)
C16 Ir2 C20 C21 -67.2(7)
Cl3 Ir2 C20 C21 91.2(6)
C2 Ir2 C20 C19 -58.9(13)
C17 Ir2 C20 C19 18.7(9)
C16 Ir2 C20 C19 54.5(9)
C21 Ir2 C20 C19 121.7(11)
Cl3 Ir2 C20 C19 -147.0(8)
C19 C20 C21 C22 0.8(18)
Ir2 C20 C21 C22 101.2(11)
C19 C20 C21 Ir2 -100.5(11)
C2 Ir2 C21 C20 -179.2(9)
C17 Ir2 C21 C20 74.0(7)
C16 Ir2 C21 C20 111.4(7)
Cl3 Ir2 C21 C20 -90.4(6)
C2 Ir2 C21 C22 58.4(16)
C17 Ir2 C21 C22 -48.4(10)
C16 Ir2 C21 C22 -10.9(9)
C20 Ir2 C21 C22 -122.4(12)
Cl3 Ir2 C21 C22 147.2(9)
C20 C21 C22 C23 -80.3(18)
Ir2 C21 C22 C23 0.4(17)
C21 C22 C23 C16 17(2)
C17 C16 C23 C22 54.3(18)
Ir2 C16 C23 C22 -25.8(16)
